data_4070033
loop_
_publ_author_name
'Partyka, David V.'
'Gao, Lei'
'Teets, Thomas S.'
'Updegraff, James B.'
'Deligonul, Nihal'
'Gray, Thomas G.'

_publ_section_title
;
 Copper-Catalyzed Huisgen [3 + 2] Cycloaddition of Gold(I) Alkynyls with
 Benzyl Azide. Syntheses, Structures, and Optical Properties
;
_journal_issue 21
_journal_name_full Organometallics
_journal_page_first 6171
_journal_paper_doi 10.1021/om9005774
_journal_volume 28
_journal_year 2009
_chemical_formula_moiety 'C37 H31 Au Fe N3 P'
_chemical_formula_sum 'C37 H31 Au Fe N3 P'
_chemical_formula_weight 801.43
_chemical_name_systematic
;

 ?

;
_space_group_IT_number 14
_symmetry_cell_setting monoclinic
_symmetry_space_group_name_Hall '-P 2ybc'
_symmetry_space_group_name_H-M 'P 1 21/c 1'
_atom_sites_solution_hydrogens geom
_atom_sites_solution_primary direct
_atom_sites_solution_secondary difmap
_audit_creation_method SHELXL-97
_cell_angle_alpha 90.00
_cell_angle_beta 91.702(10)
_cell_angle_gamma 90.00
_cell_formula_units_Z 8
_cell_length_a 23.71(2)
_cell_length_b 9.026(9)
_cell_length_c 29.77(3)
_cell_measurement_reflns_used 9178
_cell_measurement_temperature 100(2)
_cell_measurement_theta_max 27.49
_cell_measurement_theta_min 2.58
_cell_volume 6368(11)
_computing_cell_refinement 'Bruker SMART'
_computing_data_collection 'Bruker SMART'
_computing_data_reduction 'Bruker SAINT'
_computing_molecular_graphics 'Bruker SHELXTL'
_computing_publication_material 'Bruker SHELXTL'
_computing_structure_refinement 'SHELXL-97 (Sheldrick, 1997)'
_computing_structure_solution 'SHELXS-97 (Sheldrick, 1990)'
_diffrn_ambient_temperature 100(2)
_diffrn_measured_fraction_theta_full 0.991
_diffrn_measured_fraction_theta_max 0.991
_diffrn_measurement_device_type 'Bruker AXS APEX II CCD area detector'
_diffrn_measurement_method 'phi and omega scans'
_diffrn_radiation_monochromator graphite
_diffrn_radiation_source 'fine-focus sealed tube'
_diffrn_radiation_type MoK\a
_diffrn_radiation_wavelength 0.71073
_diffrn_reflns_av_R_equivalents 0.0357
_diffrn_reflns_av_sigmaI/netI 0.0287
_diffrn_reflns_limit_h_max 30
_diffrn_reflns_limit_h_min -30
_diffrn_reflns_limit_k_max 11
_diffrn_reflns_limit_k_min -11
_diffrn_reflns_limit_l_max 38
_diffrn_reflns_limit_l_min -38
_diffrn_reflns_number 54027
_diffrn_reflns_theta_full 27.50
_diffrn_reflns_theta_max 27.50
_diffrn_reflns_theta_min 0.86
_diffrn_standards_decay_% none
_diffrn_standards_number 0
_exptl_absorpt_coefficient_mu 5.138
_exptl_absorpt_correction_T_max 0.6275
_exptl_absorpt_correction_T_min 0.2664
_exptl_absorpt_correction_type multi-scan
_exptl_absorpt_process_details 'AXScale in APEX2 (Bruker, 2004)'
_exptl_crystal_colour orange
_exptl_crystal_density_diffrn 1.672
_exptl_crystal_density_meas ?
_exptl_crystal_density_method 'not measured'
_exptl_crystal_description Irregular
_exptl_crystal_F_000 3152
_exptl_crystal_size_max 0.35
_exptl_crystal_size_mid 0.32
_exptl_crystal_size_min 0.10
_refine_diff_density_max 1.759
_refine_diff_density_min -1.573
_refine_diff_density_rms 0.098
_refine_ls_extinction_method none
_refine_ls_goodness_of_fit_ref 1.074
_refine_ls_hydrogen_treatment constr
_refine_ls_matrix_type full
_refine_ls_number_parameters 775
_refine_ls_number_reflns 14504
_refine_ls_number_restraints 0
_refine_ls_restrained_S_all 1.074
_refine_ls_R_factor_all 0.0268
_refine_ls_R_factor_gt 0.0216
_refine_ls_shift/su_max 0.010
_refine_ls_shift/su_mean 0.000
_refine_ls_structure_factor_coef Fsqd
_refine_ls_weighting_details 'calc w=1/[\s^2^(Fo^2^)+(0.0182P)^2^+9.6053P] where P=(Fo^2^+2Fc^2^)/3'
_refine_ls_weighting_scheme calc
_refine_ls_wR_factor_gt 0.0481
_refine_ls_wR_factor_ref 0.0545
_reflns_number_gt 12999
_reflns_number_total 14504
_reflns_threshold_expression >2sigma(I)
_cod_data_source_file om9005774_si_002.cif
_cod_data_source_block ju111908_0m
_cod_depositor_comments
;
The following automatic conversions were performed:

'_symmetry_cell_setting' value 'Monoclinic' changed to 'monoclinic'
according to /home/saulius/struct/CIF-dictionaries/cif_core.dic
dictionary named 'cif_core.dic' version 2.4.2 from 2011-04-26.

Automatic conversion script
Id: cif_fix_values 1715 2011-07-08 13:25:40Z adriana 

The following automatic conversions were performed:

'_exptl_crystal_density_meas' value 'not measured' was changed to '?'
- the value is perceived as not measured.

Automatic conversion script
Id: cif_fix_values 3008 2015-01-20 13:52:24Z robertas 
;
_cod_original_cell_volume 6368(10)
_cod_original_sg_symbol_H-M P2(1)/c
_cod_database_code 4070033

loop_
_symmetry_equiv_pos_as_xyz
'x, y, z'
'-x, y+1/2, -z+1/2'
'-x, -y, -z'
'x, -y-1/2, z-1/2'

loop_
_atom_site_label
_atom_site_type_symbol
_atom_site_fract_x
_atom_site_fract_y
_atom_site_fract_z
_atom_site_U_iso_or_equiv
_atom_site_adp_type
_atom_site_occupancy
_atom_site_symmetry_multiplicity
_atom_site_calc_flag
_atom_site_refinement_flags
Au1 Au 0.046523(4) 0.670241(11) 0.369352(3) 0.01218(3) Uani 1 1 d .
Fe1 Fe -0.054736(17) 1.03935(4) 0.312186(13) 0.01577(8) Uani 1 1 d .
P1 P 0.14253(3) 0.71233(8) 0.37248(2) 0.01280(13) Uani 1 1 d .
Au2 Au 0.448031(4) 0.538525(13) 0.121292(4) 0.01811(3) Uani 1 1 d .
P2 P 0.35469(3) 0.49071(8) 0.13442(2) 0.01526(14) Uani 1 1 d .
C13 C -0.05423(13) 0.4847(3) 0.43304(9) 0.0191(6) Uani 1 1 d .
H13A H -0.0134 0.4618 0.4327 0.023 Uiso 1 1 calc R
H13B H -0.0752 0.3904 0.4357 0.023 Uiso 1 1 calc R
C27 C 0.24036(12) 0.5438(3) 0.39777(10) 0.0187(6) Uani 1 1 d .
H27 H 0.2543 0.6308 0.4122 0.022 Uiso 1 1 calc R
C20 C 0.16751(12) 0.8252(3) 0.42042(9) 0.0175(6) Uani 1 1 d .
C63 C 0.31468(12) 0.6643(3) 0.13562(9) 0.0164(6) Uani 1 1 d .
N4 N 0.55604(10) 0.6668(3) 0.08027(9) 0.0228(5) Uani 1 1 d .
C32 C 0.16355(12) 0.8143(3) 0.32267(9) 0.0151(5) Uani 1 1 d .
C61 C 0.28382(14) 0.3497(4) 0.25236(10) 0.0279(7) Uani 1 1 d .
H61 H 0.2502 0.3658 0.2682 0.033 Uiso 1 1 calc R
C26 C 0.18686(11) 0.5454(3) 0.37535(9) 0.0146(5) Uani 1 1 d .
C68 C 0.26175(12) 0.6851(3) 0.11349(10) 0.0203(6) Uani 1 1 d .
H68 H 0.2449 0.6065 0.0967 0.024 Uiso 1 1 calc R
C38 C 0.53201(12) 0.5795(3) 0.11168(10) 0.0196(6) Uani 1 1 d .
C57 C 0.34205(12) 0.4019(3) 0.18862(9) 0.0171(6) Uani 1 1 d .
C71 C 0.24329(13) 0.2056(3) 0.06652(10) 0.0204(6) Uani 1 1 d .
H71 H 0.2077 0.1609 0.0713 0.024 Uiso 1 1 calc R
N5 N 0.61380(10) 0.6650(3) 0.08367(9) 0.0248(6) Uani 1 1 d .
C6 C -0.09227(14) 1.0170(3) 0.24912(10) 0.0251(7) Uani 1 1 d .
H6 H -0.1124 1.0967 0.2316 0.030 Uiso 1 1 calc R
C4 C -0.02167(12) 0.8610(3) 0.27815(9) 0.0160(6) Uani 1 1 d .
H4 H 0.0160 0.8146 0.2844 0.019 Uiso 1 1 calc R
C21 C 0.13974(14) 0.8104(3) 0.46096(10) 0.0225(6) Uani 1 1 d .
H21 H 0.1071 0.7500 0.4626 0.027 Uiso 1 1 calc R
C31 C 0.16643(12) 0.4150(3) 0.35426(9) 0.0177(6) Uani 1 1 d .
H31 H 0.1304 0.4148 0.3394 0.021 Uiso 1 1 calc R
C64 C 0.33984(13) 0.7828(3) 0.15989(9) 0.0202(6) Uani 1 1 d .
H64 H 0.3760 0.7706 0.1740 0.024 Uiso 1 1 calc R
C51 C 0.46927(13) 0.7551(4) 0.03395(10) 0.0238(6) Uani 1 1 d .
C14 C -0.06631(12) 0.5841(3) 0.47307(9) 0.0174(6) Uani 1 1 d .
C66 C 0.25837(13) 0.9375(3) 0.14170(10) 0.0227(6) Uani 1 1 d .
H66 H 0.2389 1.0288 0.1444 0.027 Uiso 1 1 calc R
C24 C 0.23598(15) 0.9925(4) 0.45662(11) 0.0296(8) Uani 1 1 d .
H24 H 0.2683 1.0542 0.4549 0.036 Uiso 1 1 calc R
C62 C 0.29249(12) 0.4260(4) 0.21209(10) 0.0220(6) Uani 1 1 d .
H62 H 0.2649 0.4938 0.2008 0.026 Uiso 1 1 calc R
C36 C 0.14083(13) 1.0106(3) 0.26873(10) 0.0233(6) Uani 1 1 d .
H36 H 0.1166 1.0880 0.2583 0.028 Uiso 1 1 calc R
C10 C -0.00176(16) 1.2035(4) 0.33831(11) 0.0317(8) Uani 1 1 d .
H10 H 0.0332 1.2406 0.3241 0.038 Uiso 1 1 calc R
N6 N 0.62820(11) 0.5740(3) 0.11723(9) 0.0264(6) Uani 1 1 d .
C7 C -0.11731(13) 0.9165(3) 0.28008(10) 0.0218(6) Uani 1 1 d .
H7 H -0.1580 0.9148 0.2881 0.026 Uiso 1 1 calc R
C74 C 0.34791(13) 0.3407(3) 0.05244(10) 0.0219(6) Uani 1 1 d .
H74 H 0.3832 0.3865 0.0473 0.026 Uiso 1 1 calc R
C55 C 0.3916(2) 0.6631(4) -0.01381(12) 0.0454(11) Uani 1 1 d .
H55 H 0.3784 0.6020 -0.0379 0.055 Uiso 1 1 calc R
C3 C -0.07368(12) 0.8198(3) 0.29864(9) 0.0148(5) Uani 1 1 d .
C70 C 0.26750(12) 0.3002(3) 0.09932(9) 0.0190(6) Uani 1 1 d .
H70 H 0.2482 0.3183 0.1263 0.023 Uiso 1 1 calc R
C52 C 0.43045(14) 0.8412(3) 0.05666(10) 0.0248(7) Uani 1 1 d .
H52 H 0.4431 0.9024 0.0809 0.030 Uiso 1 1 calc R
C37 C 0.12781(12) 0.9303(3) 0.30690(9) 0.0188(6) Uani 1 1 d .
H37 H 0.0946 0.9535 0.3226 0.023 Uiso 1 1 calc R
C5 C -0.03305(14) 0.9825(3) 0.24762(9) 0.0217(6) Uani 1 1 d .
H5 H -0.0047 1.0344 0.2290 0.026 Uiso 1 1 calc R
C65 C 0.31135(14) 0.9184(4) 0.16307(10) 0.0250(7) Uani 1 1 d .
H65 H 0.3280 0.9976 0.1797 0.030 Uiso 1 1 calc R
C16 C -0.12753(13) 0.6603(4) 0.53274(10) 0.0254(7) Uani 1 1 d .
H16 H -0.1609 0.6459 0.5491 0.030 Uiso 1 1 calc R
C54 C 0.35376(16) 0.7489(4) 0.00929(13) 0.0407(10) Uani 1 1 d .
H54 H 0.3147 0.7463 0.0012 0.049 Uiso 1 1 calc R
C73 C 0.32370(13) 0.2454(4) 0.01994(10) 0.0248(7) Uani 1 1 d .
H73 H 0.3429 0.2269 -0.0071 0.030 Uiso 1 1 calc R
C58 C 0.38294(13) 0.3028(3) 0.20642(10) 0.0214(6) Uani 1 1 d .
H58 H 0.4169 0.2875 0.1910 0.026 Uiso 1 1 calc R
C15 C -0.11491(13) 0.5638(3) 0.49747(9) 0.0213(6) Uani 1 1 d .
H15 H -0.1397 0.4841 0.4902 0.026 Uiso 1 1 calc R
C25 C 0.21524(13) 0.9169(3) 0.41825(10) 0.0221(6) Uani 1 1 d .
H25 H 0.2337 0.9280 0.3906 0.026 Uiso 1 1 calc R
C35 C 0.18961(14) 0.9770(4) 0.24574(11) 0.0292(7) Uani 1 1 d .
H35 H 0.1989 1.0321 0.2198 0.035 Uiso 1 1 calc R
C22 C 0.16063(16) 0.8860(4) 0.49942(10) 0.0319(8) Uani 1 1 d .
H22 H 0.1421 0.8760 0.5271 0.038 Uiso 1 1 calc R
C53 C 0.37295(15) 0.8385(4) 0.04420(12) 0.0327(8) Uani 1 1 d .
H53 H 0.3471 0.8985 0.0598 0.039 Uiso 1 1 calc R
C60 C 0.32451(14) 0.2495(4) 0.26947(10) 0.0273(7) Uani 1 1 d .
H60 H 0.3181 0.1976 0.2966 0.033 Uiso 1 1 calc R
C69 C 0.32010(12) 0.3686(3) 0.09258(9) 0.0166(6) Uani 1 1 d .
C30 C 0.19944(13) 0.2856(3) 0.35522(10) 0.0215(6) Uani 1 1 d .
H30 H 0.1858 0.1983 0.3408 0.026 Uiso 1 1 calc R
C33 C 0.21235(12) 0.7810(4) 0.29926(10) 0.0242(7) Uani 1 1 d .
H33 H 0.2367 0.7037 0.3094 0.029 Uiso 1 1 calc R
C29 C 0.25267(13) 0.2851(3) 0.37751(10) 0.0211(6) Uani 1 1 d .
H29 H 0.2748 0.1974 0.3781 0.025 Uiso 1 1 calc R
C9 C -0.00443(15) 1.0823(4) 0.36871(10) 0.0270(7) Uani 1 1 d .
H9 H 0.0282 1.0210 0.3798 0.032 Uiso 1 1 calc R
C12 C -0.09437(16) 1.1744(4) 0.35640(13) 0.0415(10) Uani 1 1 d .
H12 H -0.1360 1.1894 0.3581 0.050 Uiso 1 1 calc R
C59 C 0.37403(13) 0.2266(4) 0.24663(10) 0.0252(7) Uani 1 1 d .
H59 H 0.4017 0.1595 0.2582 0.030 Uiso 1 1 calc R
C8 C -0.06170(16) 1.0630(4) 0.38030(10) 0.0325(8) Uani 1 1 d .
H8 H -0.0765 0.9874 0.4015 0.039 Uiso 1 1 calc R
C19 C -0.03027(13) 0.7038(3) 0.48449(10) 0.0218(6) Uani 1 1 d .
H19 H 0.0029 0.7194 0.4679 0.026 Uiso 1 1 calc R
C11 C -0.05673(17) 1.2605(4) 0.33039(12) 0.0351(8) Uani 1 1 d .
H11 H -0.0673 1.3456 0.3103 0.042 Uiso 1 1 calc R
C67 C 0.23413(13) 0.8223(3) 0.11637(10) 0.0229(6) Uani 1 1 d .
H67 H 0.1988 0.8368 0.1010 0.027 Uiso 1 1 calc R
C34 C 0.22494(14) 0.8619(4) 0.26098(11) 0.0337(8) Uani 1 1 d .
H34 H 0.2579 0.8388 0.2450 0.040 Uiso 1 1 calc R
C72 C 0.27158(13) 0.1773(3) 0.02691(10) 0.0223(6) Uani 1 1 d .
H72 H 0.2556 0.1123 0.0049 0.027 Uiso 1 1 calc R
C18 C -0.04252(14) 0.7996(4) 0.51972(10) 0.0273(7) Uani 1 1 d .
H18 H -0.0178 0.8793 0.5272 0.033 Uiso 1 1 calc R
C17 C -0.09112(14) 0.7777(4) 0.54379(10) 0.0258(7) Uani 1 1 d .
H17 H -0.0997 0.8425 0.5678 0.031 Uiso 1 1 calc R
C23 C 0.20873(17) 0.9759(4) 0.49696(11) 0.0343(8) Uani 1 1 d .
H23 H 0.2227 1.0259 0.5231 0.041 Uiso 1 1 calc R
N1 N -0.07172(9) 0.5608(3) 0.39108(7) 0.0143(5) Uani 1 1 d .
N2 N -0.12830(10) 0.5693(3) 0.38034(8) 0.0185(5) Uani 1 1 d .
N3 N -0.13382(10) 0.6600(3) 0.34522(8) 0.0172(5) Uani 1 1 d .
C1 C -0.03933(11) 0.6454(3) 0.36368(9) 0.0141(5) Uani 1 1 d .
C28 C 0.27300(12) 0.4136(4) 0.39875(10) 0.0223(6) Uani 1 1 d .
H28 H 0.3089 0.4130 0.4138 0.027 Uiso 1 1 calc R
C2 C -0.08086(11) 0.7087(3) 0.33439(9) 0.0142(5) Uani 1 1 d .
C43 C 0.56171(15) 0.2790(4) 0.23728(11) 0.0347(8) Uani 1 1 d .
H43 H 0.5412 0.2379 0.2634 0.042 Uiso 1 1 calc R
C44 C 0.53988(13) 0.3874(4) 0.20582(10) 0.0258(7) Uani 1 1 d .
H44 H 0.5016 0.4338 0.2061 0.031 Uiso 1 1 calc R
C41 C 0.63057(14) 0.3250(5) 0.18594(12) 0.0404(9) Uani 1 1 d .
H41 H 0.6667 0.3200 0.1695 0.048 Uiso 1 1 calc R
C56 C 0.44923(18) 0.6659(4) -0.00186(11) 0.0374(9) Uani 1 1 d .
H56 H 0.4749 0.6071 -0.0180 0.045 Uiso 1 1 calc R
C40 C 0.58260(12) 0.4161(4) 0.17349(10) 0.0248(7) Uani 1 1 d .
C39 C 0.57958(12) 0.5202(4) 0.13510(10) 0.0216(6) Uani 1 1 d .
C50 C 0.53193(15) 0.7683(5) 0.04513(16) 0.0499(11) Uani 1 1 d .
H50A H 0.5526 0.7518 0.0171 0.060 Uiso 1 1 calc R
H50B H 0.5396 0.8714 0.0549 0.060 Uiso 1 1 calc R
C48 C 0.5376(2) -0.0293(5) 0.17140(15) 0.0496(11) Uani 1 1 d .
H48 H 0.5368 -0.0953 0.1962 0.060 Uiso 1 1 calc R
C42 C 0.61782(16) 0.2410(5) 0.22511(13) 0.0474(11) Uani 1 1 d .
H42 H 0.6434 0.1689 0.2411 0.057 Uiso 1 1 calc R
C49 C 0.4929(2) 0.0618(7) 0.1557(3) 0.094(3) Uani 1 1 d .
H49 H 0.4564 0.0690 0.1680 0.113 Uiso 1 1 calc R
Fe2 Fe 0.56056(2) 0.19257(6) 0.173437(16) 0.02963(11) Uani 1 1 d .
C46 C 0.5680(4) 0.0972(6) 0.11217(16) 0.097(3) Uani 1 1 d .
H46 H 0.5924 0.1318 0.0897 0.117 Uiso 1 1 calc R
C45 C 0.5135(4) 0.1431(5) 0.1169(3) 0.126(4) Uani 1 1 d .
H45 H 0.4932 0.2129 0.0989 0.151 Uiso 1 1 calc R
C47 C 0.5825(2) -0.0051(5) 0.14430(17) 0.0645(14) Uani 1 1 d .
H47 H 0.6182 -0.0524 0.1474 0.077 Uiso 1 1 calc R

loop_
_atom_site_aniso_label
_atom_site_aniso_U_11
_atom_site_aniso_U_22
_atom_site_aniso_U_33
_atom_site_aniso_U_23
_atom_site_aniso_U_13
_atom_site_aniso_U_12
Au1 0.00877(5) 0.01384(5) 0.01390(5) 0.00116(4) -0.00022(4) 0.00043(4)
Fe1 0.0182(2) 0.01314(19) 0.01593(18) -0.00238(15) -0.00122(15) 0.00177(16)
P1 0.0094(3) 0.0142(3) 0.0147(3) 0.0006(3) -0.0014(2) -0.0001(3)
Au2 0.00826(5) 0.01898(6) 0.02726(6) 0.00439(4) 0.00332(4) 0.00004(4)
P2 0.0086(3) 0.0165(4) 0.0208(3) 0.0037(3) 0.0020(3) 0.0004(3)
C13 0.0214(15) 0.0161(14) 0.0198(13) 0.0047(11) 0.0036(11) 0.0002(12)
C27 0.0132(14) 0.0193(15) 0.0234(14) 0.0021(11) -0.0018(11) -0.0009(11)
C20 0.0203(15) 0.0141(14) 0.0178(13) -0.0009(11) -0.0062(11) 0.0022(11)
C63 0.0138(13) 0.0177(14) 0.0179(13) 0.0029(11) 0.0043(11) 0.0015(11)
N4 0.0104(12) 0.0258(14) 0.0324(14) -0.0006(11) 0.0033(10) -0.0042(10)
C32 0.0144(13) 0.0166(14) 0.0141(12) 0.0005(10) -0.0036(10) -0.0045(11)
C61 0.0211(16) 0.040(2) 0.0231(15) 0.0055(14) 0.0053(12) -0.0023(14)
C26 0.0122(13) 0.0156(14) 0.0161(12) 0.0021(10) 0.0011(10) 0.0010(11)
C68 0.0133(14) 0.0204(15) 0.0270(15) 0.0032(12) 0.0004(11) -0.0025(12)
C38 0.0126(13) 0.0205(15) 0.0259(14) -0.0016(12) 0.0042(11) -0.0033(11)
C57 0.0141(13) 0.0191(14) 0.0181(13) 0.0028(11) -0.0005(10) -0.0024(11)
C71 0.0194(15) 0.0190(15) 0.0227(14) 0.0056(11) 0.0010(12) -0.0035(12)
N5 0.0106(12) 0.0328(15) 0.0310(14) -0.0056(12) 0.0027(10) -0.0060(11)
C6 0.0346(18) 0.0187(15) 0.0211(14) 0.0006(12) -0.0114(13) 0.0045(13)
C4 0.0193(14) 0.0136(13) 0.0152(12) -0.0023(10) 0.0006(11) 0.0017(11)
C21 0.0273(17) 0.0203(15) 0.0199(14) 0.0001(12) -0.0004(12) 0.0019(13)
C31 0.0172(14) 0.0186(14) 0.0173(13) -0.0001(11) -0.0006(11) 0.0002(11)
C64 0.0182(14) 0.0230(15) 0.0194(13) 0.0009(11) -0.0010(11) 0.0014(12)
C51 0.0203(15) 0.0249(16) 0.0267(15) 0.0085(13) 0.0059(12) -0.0021(13)
C14 0.0201(15) 0.0168(14) 0.0151(12) 0.0062(11) 0.0006(11) 0.0013(11)
C66 0.0259(16) 0.0188(15) 0.0239(14) 0.0041(12) 0.0099(12) 0.0066(12)
C24 0.040(2) 0.0183(16) 0.0296(16) 0.0023(13) -0.0130(15) -0.0086(14)
C62 0.0142(14) 0.0285(17) 0.0232(14) 0.0042(12) -0.0008(11) 0.0004(12)
C36 0.0248(16) 0.0201(15) 0.0247(15) 0.0054(12) -0.0064(12) 0.0008(13)
C10 0.040(2) 0.0262(18) 0.0289(16) -0.0079(14) -0.0007(15) -0.0137(15)
N6 0.0123(12) 0.0385(16) 0.0285(13) -0.0033(12) 0.0005(10) -0.0071(11)
C7 0.0181(15) 0.0223(15) 0.0245(14) -0.0019(12) -0.0089(12) 0.0012(12)
C74 0.0165(14) 0.0266(16) 0.0227(14) 0.0067(12) 0.0048(12) 0.0009(12)
C55 0.073(3) 0.033(2) 0.0286(18) 0.0020(16) -0.0202(19) -0.016(2)
C3 0.0146(13) 0.0152(13) 0.0143(12) -0.0039(10) -0.0033(10) 0.0007(11)
C70 0.0173(14) 0.0222(15) 0.0177(13) 0.0045(11) 0.0038(11) -0.0001(12)
C52 0.0316(18) 0.0225(16) 0.0204(14) -0.0015(12) 0.0004(13) -0.0023(13)
C37 0.0176(14) 0.0181(14) 0.0204(13) 0.0013(11) -0.0024(11) 0.0002(12)
C5 0.0317(17) 0.0181(15) 0.0153(13) -0.0012(11) 0.0016(12) 0.0002(13)
C65 0.0313(18) 0.0224(16) 0.0217(14) -0.0038(12) 0.0034(13) -0.0023(13)
C16 0.0203(16) 0.0367(19) 0.0193(14) 0.0028(13) 0.0045(12) 0.0004(14)
C54 0.0306(19) 0.044(2) 0.047(2) 0.0216(19) -0.0158(17) -0.0119(17)
C73 0.0227(16) 0.0336(18) 0.0185(14) -0.0004(13) 0.0040(12) 0.0065(14)
C58 0.0165(14) 0.0198(15) 0.0279(15) 0.0027(12) 0.0007(12) 0.0029(12)
C15 0.0211(15) 0.0232(16) 0.0197(14) 0.0058(12) 0.0008(12) -0.0042(12)
C25 0.0275(16) 0.0173(14) 0.0209(14) 0.0021(12) -0.0073(12) -0.0036(12)
C35 0.0271(17) 0.0371(19) 0.0233(15) 0.0118(14) 0.0005(13) -0.0046(15)
C22 0.051(2) 0.0276(18) 0.0175(14) -0.0019(13) -0.0026(14) 0.0045(16)
C53 0.0291(18) 0.035(2) 0.0343(18) 0.0136(15) 0.0097(15) 0.0069(15)
C60 0.0332(18) 0.0296(18) 0.0189(14) 0.0061(13) -0.0025(13) -0.0048(14)
C69 0.0140(13) 0.0156(14) 0.0203(13) 0.0042(11) 0.0020(11) 0.0028(11)
C30 0.0263(16) 0.0170(15) 0.0215(14) -0.0020(11) 0.0033(12) 0.0011(12)
C33 0.0134(14) 0.0339(18) 0.0251(15) 0.0091(13) -0.0013(12) 0.0041(13)
C29 0.0201(15) 0.0203(15) 0.0235(14) 0.0049(12) 0.0086(12) 0.0073(12)
C9 0.0345(18) 0.0267(17) 0.0193(14) -0.0092(12) -0.0070(13) 0.0003(14)
C12 0.0304(19) 0.045(2) 0.049(2) -0.0318(19) 0.0066(17) 0.0054(17)
C59 0.0233(16) 0.0242(16) 0.0278(16) 0.0057(13) -0.0057(13) 0.0017(13)
C8 0.050(2) 0.0280(18) 0.0200(15) -0.0109(13) 0.0119(15) -0.0078(16)
C19 0.0166(14) 0.0269(16) 0.0222(14) 0.0024(12) 0.0031(11) -0.0023(12)
C11 0.054(2) 0.0165(16) 0.0342(18) -0.0081(14) -0.0063(16) 0.0074(16)
C67 0.0147(14) 0.0235(16) 0.0307(16) 0.0095(13) 0.0025(12) 0.0035(12)
C34 0.0224(17) 0.052(2) 0.0274(16) 0.0152(16) 0.0093(13) 0.0046(16)
C72 0.0246(16) 0.0209(15) 0.0214(14) 0.0005(12) -0.0013(12) 0.0022(13)
C18 0.0296(18) 0.0283(17) 0.0237(15) -0.0018(13) -0.0019(13) -0.0048(14)
C17 0.0266(17) 0.0330(18) 0.0177(14) -0.0022(13) -0.0011(12) 0.0040(14)
C23 0.058(2) 0.0210(17) 0.0226(15) -0.0014(13) -0.0155(16) -0.0038(16)
N1 0.0111(11) 0.0145(12) 0.0175(11) -0.0003(9) 0.0024(9) -0.0018(9)
N2 0.0140(12) 0.0206(13) 0.0210(12) -0.0037(10) 0.0013(9) -0.0018(10)
N3 0.0128(12) 0.0197(12) 0.0190(11) -0.0042(9) 0.0013(9) -0.0019(9)
C1 0.0141(13) 0.0130(13) 0.0152(12) -0.0029(10) 0.0029(10) -0.0002(10)
C28 0.0108(13) 0.0296(17) 0.0264(15) 0.0090(13) -0.0004(11) 0.0020(12)
C2 0.0134(13) 0.0133(13) 0.0158(12) -0.0028(10) -0.0001(10) -0.0020(10)
C43 0.0309(19) 0.050(2) 0.0232(16) 0.0017(15) -0.0074(14) -0.0060(17)
C44 0.0207(16) 0.0334(18) 0.0232(15) -0.0070(13) -0.0027(12) -0.0063(14)
C41 0.0142(16) 0.069(3) 0.0378(19) 0.0088(18) -0.0060(14) 0.0037(17)
C56 0.060(3) 0.0255(18) 0.0273(17) 0.0021(14) 0.0142(17) 0.0106(17)
C40 0.0131(14) 0.0374(19) 0.0236(15) -0.0052(13) -0.0053(12) -0.0030(13)
C39 0.0115(14) 0.0288(17) 0.0243(14) -0.0073(12) 0.0009(11) -0.0042(12)
C50 0.0217(18) 0.053(3) 0.075(3) 0.037(2) 0.0029(18) -0.0045(18)
C48 0.066(3) 0.035(2) 0.049(2) -0.0004(18) 0.017(2) 0.002(2)
C42 0.0263(19) 0.077(3) 0.038(2) 0.017(2) -0.0115(16) 0.007(2)
C49 0.035(3) 0.088(4) 0.159(6) -0.104(5) -0.005(3) 0.002(3)
Fe2 0.0299(3) 0.0305(3) 0.0283(2) 0.0016(2) -0.0025(2) 0.0100(2)
C46 0.216(9) 0.048(3) 0.029(2) 0.001(2) 0.019(4) -0.030(4)
C45 0.227(9) 0.021(2) 0.122(6) -0.026(3) -0.142(7) 0.032(4)
C47 0.081(4) 0.045(3) 0.070(3) -0.008(2) 0.040(3) 0.020(3)

loop_
_atom_type_symbol
_atom_type_description
_atom_type_scat_dispersion_real
_atom_type_scat_dispersion_imag
_atom_type_scat_source
C C 0.0033 0.0016 'International Tables Vol C Tables 4.2.6.8 and 6.1.1.4'
H H 0.0000 0.0000 'International Tables Vol C Tables 4.2.6.8 and 6.1.1.4'
N N 0.0061 0.0033 'International Tables Vol C Tables 4.2.6.8 and 6.1.1.4'
P P 0.1023 0.0942 'International Tables Vol C Tables 4.2.6.8 and 6.1.1.4'
Fe Fe 0.3463 0.8444 'International Tables Vol C Tables 4.2.6.8 and 6.1.1.4'
Au Au -2.0133 8.8022 'International Tables Vol C Tables 4.2.6.8 and 6.1.1.4'

loop_
_geom_angle_atom_site_label_1
_geom_angle_atom_site_label_2
_geom_angle_atom_site_label_3
_geom_angle
C1 Au1 P1 176.00(8)
C12 Fe1 C8 41.29(16)
C12 Fe1 C6 116.76(16)
C8 Fe1 C6 149.85(15)
C12 Fe1 C7 106.31(15)
C8 Fe1 C7 115.85(14)
C6 Fe1 C7 40.68(13)
C12 Fe1 C4 165.46(15)
C8 Fe1 C4 127.47(13)
C6 Fe1 C4 68.76(12)
C7 Fe1 C4 68.45(13)
C12 Fe1 C3 126.56(15)
C8 Fe1 C3 105.62(12)
C6 Fe1 C3 69.13(11)
C7 Fe1 C3 41.07(11)
C4 Fe1 C3 40.75(12)
C12 Fe1 C5 151.42(15)
C8 Fe1 C5 166.92(14)
C6 Fe1 C5 40.79(13)
C7 Fe1 C5 68.38(13)
C4 Fe1 C5 40.86(11)
C3 Fe1 C5 68.89(11)
C12 Fe1 C11 40.65(16)
C8 Fe1 C11 68.73(14)
C6 Fe1 C11 108.66(13)
C7 Fe1 C11 128.17(14)
C4 Fe1 C11 152.97(14)
C3 Fe1 C11 165.58(14)
C5 Fe1 C11 119.40(14)
C12 Fe1 C9 68.26(16)
C8 Fe1 C9 40.35(15)
C6 Fe1 C9 168.63(14)
C7 Fe1 C9 149.98(13)
C4 Fe1 C9 109.04(13)
C3 Fe1 C9 117.02(12)
C5 Fe1 C9 130.43(14)
C11 Fe1 C9 67.89(14)
C12 Fe1 C10 67.55(16)
C8 Fe1 C10 67.74(14)
C6 Fe1 C10 130.51(14)
C7 Fe1 C10 167.01(13)
C4 Fe1 C10 120.29(15)
C3 Fe1 C10 151.77(13)
C5 Fe1 C10 111.12(14)
C11 Fe1 C10 39.88(15)
C9 Fe1 C10 40.11(13)
C32 P1 C20 105.17(14)
C32 P1 C26 106.34(13)
C20 P1 C26 104.35(13)
C32 P1 Au1 110.05(9)
C20 P1 Au1 114.69(10)
C26 P1 Au1 115.41(10)
C38 Au2 P2 178.16(8)
C63 P2 C57 104.97(13)
C63 P2 C69 107.78(14)
C57 P2 C69 104.63(14)
C63 P2 Au2 110.13(11)
C57 P2 Au2 114.50(9)
C69 P2 Au2 114.18(10)
N1 C13 C14 109.5(2)
N1 C13 H13A 109.8
C14 C13 H13A 109.8
N1 C13 H13B 109.8
C14 C13 H13B 109.8
H13A C13 H13B 108.2
C28 C27 C26 120.2(3)
C28 C27 H27 119.9
C26 C27 H27 119.9
C21 C20 C25 119.8(3)
C21 C20 P1 117.9(2)
C25 C20 P1 122.2(2)
C64 C63 C68 119.6(3)
C64 C63 P2 116.5(2)
C68 C63 P2 123.9(2)
C38 N4 N5 112.3(3)
C38 N4 C50 132.7(3)
N5 N4 C50 114.9(3)
C33 C32 C37 119.2(3)
C33 C32 P1 123.0(2)
C37 C32 P1 117.8(2)
C62 C61 C60 120.6(3)
C62 C61 H61 119.7
C60 C61 H61 119.7
C31 C26 C27 119.4(3)
C31 C26 P1 118.3(2)
C27 C26 P1 122.2(2)
C67 C68 C63 119.9(3)
C67 C68 H68 120.1
C63 C68 H68 120.1
N4 C38 C39 102.4(3)
N4 C38 Au2 128.9(2)
C39 C38 Au2 128.7(2)
C62 C57 C58 119.2(3)
C62 C57 P2 122.1(2)
C58 C57 P2 118.6(2)
C72 C71 C70 120.0(3)
C72 C71 H71 120.0
C70 C71 H71 120.0
N6 N5 N4 107.3(2)
C7 C6 C5 107.8(3)
C7 C6 Fe1 69.68(17)
C5 C6 Fe1 69.81(16)
C7 C6 H6 126.1
C5 C6 H6 126.1
Fe1 C6 H6 126.1
C3 C4 C5 108.4(3)
C3 C4 Fe1 69.63(16)
C5 C4 Fe1 69.59(17)
C3 C4 H4 125.8
C5 C4 H4 125.8
Fe1 C4 H4 125.8
C20 C21 C22 119.5(3)
C20 C21 H21 120.3
C22 C21 H21 120.3
C30 C31 C26 120.0(3)
C30 C31 H31 120.0
C26 C31 H31 120.0
C65 C64 C63 119.9(3)
C65 C64 H64 120.1
C63 C64 H64 120.1
C52 C51 C56 118.3(3)
C52 C51 C50 120.4(3)
C56 C51 C50 121.2(3)
C15 C14 C19 118.6(3)
C15 C14 C13 120.5(3)
C19 C14 C13 120.8(3)
C67 C66 C65 120.1(3)
C67 C66 H66 119.9
C65 C66 H66 119.9
C23 C24 C25 119.3(3)
C23 C24 H24 120.3
C25 C24 H24 120.3
C57 C62 C61 119.7(3)
C57 C62 H62 120.1
C61 C62 H62 120.1
C37 C36 C35 119.7(3)
C37 C36 H36 120.2
C35 C36 H36 120.2
C11 C10 C9 109.1(3)
C11 C10 Fe1 69.7(2)
C9 C10 Fe1 69.62(19)
C11 C10 H10 125.4
C9 C10 H10 125.4
Fe1 C10 H10 125.4
N5 N6 C39 108.0(2)
C6 C7 C3 108.7(3)
C6 C7 Fe1 69.64(18)
C3 C7 Fe1 69.63(17)
C6 C7 H7 125.6
C3 C7 H7 125.6
Fe1 C7 H7 125.6
C69 C74 C73 120.2(3)
C69 C74 H74 119.9
C73 C74 H74 119.9
C54 C55 C56 120.3(3)
C54 C55 H55 119.8
C56 C55 H55 119.8
C4 C3 C7 107.1(3)
C4 C3 C2 126.8(2)
C7 C3 C2 126.0(3)
C4 C3 Fe1 69.62(15)
C7 C3 Fe1 69.30(17)
C2 C3 Fe1 122.65(19)
C71 C70 C69 120.7(3)
C71 C70 H70 119.6
C69 C70 H70 119.6
C51 C52 C53 120.8(3)
C51 C52 H52 119.6
C53 C52 H52 119.6
C36 C37 C32 120.7(3)
C36 C37 H37 119.7
C32 C37 H37 119.7
C6 C5 C4 108.0(3)
C6 C5 Fe1 69.40(17)
C4 C5 Fe1 69.55(16)
C6 C5 H5 126.0
C4 C5 H5 126.0
Fe1 C5 H5 126.0
C66 C65 C64 120.2(3)
C66 C65 H65 119.9
C64 C65 H65 119.9
C17 C16 C15 120.1(3)
C17 C16 H16 119.9
C15 C16 H16 119.9
C55 C54 C53 119.8(3)
C55 C54 H54 120.1
C53 C54 H54 120.1
C72 C73 C74 120.7(3)
C72 C73 H73 119.6
C74 C73 H73 119.6
C59 C58 C57 120.8(3)
C59 C58 H58 119.6
C57 C58 H58 119.6
C14 C15 C16 120.5(3)
C14 C15 H15 119.8
C16 C15 H15 119.8
C20 C25 C24 120.7(3)
C20 C25 H25 119.6
C24 C25 H25 119.6
C36 C35 C34 119.9(3)
C36 C35 H35 120.0
C34 C35 H35 120.0
C23 C22 C21 120.3(3)
C23 C22 H22 119.9
C21 C22 H22 119.9
C54 C53 C52 120.3(3)
C54 C53 H53 119.9
C52 C53 H53 119.9
C59 C60 C61 119.9(3)
C59 C60 H60 120.0
C61 C60 H60 120.0
C74 C69 C70 118.8(3)
C74 C69 P2 118.2(2)
C70 C69 P2 123.0(2)
C31 C30 C29 120.2(3)
C31 C30 H30 119.9
C29 C30 H30 119.9
C34 C33 C32 119.6(3)
C34 C33 H33 120.2
C32 C33 H33 120.2
C28 C29 C30 120.1(3)
C28 C29 H29 119.9
C30 C29 H29 119.9
C8 C9 C10 108.0(3)
C8 C9 Fe1 69.08(19)
C10 C9 Fe1 70.27(18)
C8 C9 H9 126.0
C10 C9 H9 126.0
Fe1 C9 H9 126.0
C11 C12 C8 108.1(3)
C11 C12 Fe1 70.6(2)
C8 C12 Fe1 69.6(2)
C11 C12 H12 125.9
C8 C12 H12 125.9
Fe1 C12 H12 125.9
C60 C59 C58 119.7(3)
C60 C59 H59 120.1
C58 C59 H59 120.1
C9 C8 C12 107.3(3)
C9 C8 Fe1 70.56(17)
C12 C8 Fe1 69.08(19)
C9 C8 H8 126.3
C12 C8 H8 126.3
Fe1 C8 H8 126.3
C18 C19 C14 121.1(3)
C18 C19 H19 119.4
C14 C19 H19 119.4
C10 C11 C12 107.4(3)
C10 C11 Fe1 70.42(19)
C12 C11 Fe1 68.7(2)
C10 C11 H11 126.3
C12 C11 H11 126.3
Fe1 C11 H11 126.3
C66 C67 C68 120.2(3)
C66 C67 H67 119.9
C68 C67 H67 119.9
C33 C34 C35 120.9(3)
C33 C34 H34 119.6
C35 C34 H34 119.6
C71 C72 C73 119.5(3)
C71 C72 H72 120.3
C73 C72 H72 120.3
C17 C18 C19 119.6(3)
C17 C18 H18 120.2
C19 C18 H18 120.2
C18 C17 C16 120.1(3)
C18 C17 H17 119.9
C16 C17 H17 119.9
C24 C23 C22 120.5(3)
C24 C23 H23 119.8
C22 C23 H23 119.8
C1 N1 N2 113.1(2)
C1 N1 C13 128.0(2)
N2 N1 C13 118.2(2)
N3 N2 N1 106.9(2)
N2 N3 C2 108.1(2)
N1 C1 C2 101.5(2)
N1 C1 Au1 125.8(2)
C2 C1 Au1 132.7(2)
C29 C28 C27 120.1(3)
C29 C28 H28 120.0
C27 C28 H28 120.0
N3 C2 C1 110.5(2)
N3 C2 C3 120.7(2)
C1 C2 C3 128.7(3)
C42 C43 C44 108.5(3)
C42 C43 Fe2 70.2(2)
C44 C43 Fe2 70.22(19)
C42 C43 H43 125.7
C44 C43 H43 125.7
Fe2 C43 H43 125.7
C43 C44 C40 108.1(3)
C43 C44 Fe2 68.9(2)
C40 C44 Fe2 70.18(19)
C43 C44 H44 126.0
C40 C44 H44 126.0
Fe2 C44 H44 126.0
C42 C41 C40 109.1(3)
C42 C41 Fe2 69.7(2)
C40 C41 Fe2 70.2(2)
C42 C41 H41 125.4
C40 C41 H41 125.4
Fe2 C41 H41 125.4
C55 C56 C51 120.4(3)
C55 C56 H56 119.8
C51 C56 H56 119.8
C44 C40 C41 106.9(3)
C44 C40 C39 127.7(3)
C41 C40 C39 125.4(3)
C44 C40 Fe2 69.24(19)
C41 C40 Fe2 69.2(2)
C39 C40 Fe2 127.4(2)
N6 C39 C38 110.0(3)
N6 C39 C40 120.1(3)
C38 C39 C40 129.9(3)
N4 C50 C51 117.3(3)
N4 C50 H50A 108.0
C51 C50 H50A 108.0
N4 C50 H50B 108.0
C51 C50 H50B 108.0
H50A C50 H50B 107.2
C47 C48 C49 107.6(5)
C47 C48 Fe2 69.9(3)
C49 C48 Fe2 69.0(3)
C47 C48 H48 126.2
C49 C48 H48 126.2
Fe2 C48 H48 126.4
C43 C42 C41 107.4(3)
C43 C42 Fe2 69.2(2)
C41 C42 Fe2 69.9(2)
C43 C42 H42 126.3
C41 C42 H42 126.3
Fe2 C42 H42 126.3
C48 C49 C45 106.7(5)
C48 C49 Fe2 71.0(3)
C45 C49 Fe2 68.7(3)
C48 C49 H49 126.7
C45 C49 H49 126.6
Fe2 C49 H49 125.2
C46 Fe2 C45 39.3(3)
C46 Fe2 C49 67.2(3)
C45 Fe2 C49 42.0(3)
C46 Fe2 C43 173.6(3)
C45 Fe2 C43 146.9(3)
C49 Fe2 C43 116.5(2)
C46 Fe2 C47 39.1(2)
C45 Fe2 C47 66.5(2)
C49 Fe2 C47 66.3(2)
C43 Fe2 C47 136.31(19)
C46 Fe2 C42 133.3(3)
C45 Fe2 C42 172.1(4)
C49 Fe2 C42 143.6(3)
C43 Fe2 C42 40.62(15)
C47 Fe2 C42 109.2(2)
C46 Fe2 C41 108.4(3)
C45 Fe2 C41 133.7(3)
C49 Fe2 C41 175.4(2)
C43 Fe2 C41 68.02(15)
C47 Fe2 C41 111.4(2)
C42 Fe2 C41 40.46(15)
C46 Fe2 C44 143.8(2)
C45 Fe2 C44 116.0(2)
C49 Fe2 C44 114.49(17)
C43 Fe2 C44 40.85(13)
C47 Fe2 C44 177.15(18)
C42 Fe2 C44 68.51(16)
C41 Fe2 C44 68.01(15)
C46 Fe2 C48 66.07(19)
C45 Fe2 C48 68.2(2)
C49 Fe2 C48 40.0(2)
C43 Fe2 C48 112.95(16)
C47 Fe2 C48 38.76(18)
C42 Fe2 C48 113.04(19)
C41 Fe2 C48 140.40(17)
C44 Fe2 C48 140.11(15)
C46 Fe2 C40 112.49(18)
C45 Fe2 C40 110.10(19)
C49 Fe2 C40 138.8(2)
C43 Fe2 C40 68.59(14)
C47 Fe2 C40 140.66(17)
C42 Fe2 C40 68.65(15)
C41 Fe2 C40 40.64(13)
C44 Fe2 C40 40.58(13)
C48 Fe2 C40 178.25(16)
C47 C46 C45 110.5(6)
C47 C46 Fe2 71.6(3)
C45 C46 Fe2 70.8(3)
C47 C46 H46 124.8
C45 C46 H46 124.8
Fe2 C46 H46 124.4
C46 C45 C49 105.6(4)
C46 C45 Fe2 69.9(3)
C49 C45 Fe2 69.3(3)
C46 C45 H45 127.2
C49 C45 H45 127.2
Fe2 C45 H45 125.2
C46 C47 C48 109.7(6)
C46 C47 Fe2 69.4(3)
C48 C47 Fe2 71.3(3)
C46 C47 H47 125.2
C48 C47 H47 125.2
Fe2 C47 H47 125.7

loop_
_geom_bond_atom_site_label_1
_geom_bond_atom_site_label_2
_geom_bond_distance
Au1 C1 2.050(3)
Au1 P1 2.307(2)
Fe1 C12 2.043(4)
Fe1 C8 2.050(4)
Fe1 C6 2.064(3)
Fe1 C7 2.064(3)
Fe1 C4 2.069(3)
Fe1 C3 2.069(3)
Fe1 C5 2.069(3)
Fe1 C11 2.069(4)
Fe1 C9 2.070(3)
Fe1 C10 2.079(3)
P1 C32 1.827(3)
P1 C20 1.837(3)
P1 C26 1.838(3)
Au2 C38 2.054(3)
Au2 P2 2.299(2)
P2 C63 1.832(3)
P2 C57 1.834(3)
P2 C69 1.838(3)
C13 N1 1.474(4)
C13 C14 1.525(4)
C13 H13A 0.9900
C13 H13B 0.9900
C27 C28 1.406(4)
C27 C26 1.416(4)
C27 H27 0.9500
C20 C21 1.398(4)
C20 C25 1.405(4)
C63 C64 1.413(4)
C63 C68 1.413(4)
N4 C38 1.361(4)
N4 N5 1.370(4)
N4 C50 1.491(5)
C32 C33 1.401(4)
C32 C37 1.418(4)
C61 C62 1.403(4)
C61 C60 1.407(5)
C61 H61 0.9500
C26 C31 1.413(4)
C68 C67 1.404(4)
C68 H68 0.9500
C38 C39 1.413(4)
C57 C62 1.402(4)
C57 C58 1.411(4)
C71 C72 1.397(4)
C71 C70 1.407(4)
C71 H71 0.9500
N5 N6 1.330(4)
C6 C7 1.435(5)
C6 C5 1.440(5)
C6 H6 1.0000
C4 C3 1.441(4)
C4 C5 1.444(4)
C4 H4 1.0000
C21 C22 1.410(4)
C21 H21 0.9500
C31 C30 1.406(4)
C31 H31 0.9500
C64 C65 1.403(4)
C64 H64 0.9500
C51 C52 1.395(5)
C51 C56 1.407(5)
C51 C50 1.518(5)
C14 C15 1.392(4)
C14 C19 1.413(4)
C66 C67 1.398(5)
C66 C65 1.402(5)
C66 H66 0.9500
C24 C23 1.389(5)
C24 C25 1.406(4)
C24 H24 0.9500
C62 H62 0.9500
C36 C37 1.390(4)
C36 C35 1.394(5)
C36 H36 0.9500
C10 C11 1.414(5)
C10 C9 1.423(5)
C10 H10 1.0000
N6 C39 1.373(4)
C7 C3 1.450(4)
C7 H7 1.0000
C74 C69 1.404(4)
C74 C73 1.405(4)
C74 H74 0.9500
C55 C54 1.383(6)
C55 C56 1.403(6)
C55 H55 0.9500
C3 C2 1.476(4)
C70 C69 1.411(4)
C70 H70 0.9500
C52 C53 1.402(5)
C52 H52 0.9500
C37 H37 0.9500
C5 H5 1.0000
C65 H65 0.9500
C16 C17 1.400(5)
C16 C15 1.403(4)
C16 H16 0.9500
C54 C53 1.383(5)
C54 H54 0.9500
C73 C72 1.401(5)
C73 H73 0.9500
C58 C59 1.402(4)
C58 H58 0.9500
C15 H15 0.9500
C25 H25 0.9500
C35 C34 1.401(5)
C35 H35 0.9500
C22 C23 1.403(5)
C22 H22 0.9500
C53 H53 0.9500
C60 C59 1.389(5)
C60 H60 0.9500
C30 C29 1.408(4)
C30 H30 0.9500
C33 C34 1.393(4)
C33 H33 0.9500
C29 C28 1.400(5)
C29 H29 0.9500
C9 C8 1.421(5)
C9 H9 1.0000
C12 C11 1.429(6)
C12 C8 1.443(6)
C12 H12 1.0000
C59 H59 0.9500
C8 H8 1.0000
C19 C18 1.396(4)
C19 H19 0.9500
C11 H11 1.0000
C67 H67 0.9500
C34 H34 0.9500
C72 H72 0.9500
C18 C17 1.389(5)
C18 H18 0.9500
C17 H17 0.9500
C23 H23 0.9500
N1 C1 1.370(4)
N1 N2 1.372(3)
N2 N3 1.332(3)
N3 C2 1.377(4)
C1 C2 1.416(4)
C28 H28 0.9500
C43 C42 1.431(5)
C43 C44 1.440(5)
C43 Fe2 2.054(4)
C43 H43 1.0000
C44 C40 1.441(4)
C44 Fe2 2.071(4)
C44 H44 1.0000
C41 C42 1.431(5)
C41 C40 1.443(5)
C41 Fe2 2.070(4)
C41 H41 1.0000
C56 H56 0.9500
C40 C39 1.480(5)
C40 Fe2 2.084(4)
C50 H50A 0.9900
C50 H50B 0.9900
C48 C47 1.371(6)
C48 C49 1.411(8)
C48 Fe2 2.075(5)
C48 H48 0.9500
C42 Fe2 2.068(4)
C42 H42 1.0000
C49 C45 1.464(10)
C49 Fe2 2.049(5)
C49 H49 0.9500
Fe2 C46 2.029(5)
Fe2 C45 2.041(5)
Fe2 C47 2.058(5)
C46 C47 1.366(8)
C46 C45 1.370(11)
C46 H46 0.9500
C45 H45 0.9500
C47 H47 0.9500

loop_
_geom_torsion_atom_site_label_1
_geom_torsion_atom_site_label_2
_geom_torsion_atom_site_label_3
_geom_torsion_atom_site_label_4
_geom_torsion
C1 Au1 P1 C32 -24.4(11)
C1 Au1 P1 C20 93.9(11)
C1 Au1 P1 C26 -144.7(11)
C38 Au2 P2 C63 108(3)
C38 Au2 P2 C57 -10(3)
C38 Au2 P2 C69 -131(3)
C32 P1 C20 C21 155.0(2)
C26 P1 C20 C21 -93.3(3)
Au1 P1 C20 C21 34.0(3)
C32 P1 C20 C25 -29.2(3)
C26 P1 C20 C25 82.5(3)
Au1 P1 C20 C25 -150.3(2)
C57 P2 C63 C64 79.5(2)
C69 P2 C63 C64 -169.3(2)
Au2 P2 C63 C64 -44.2(2)
C57 P2 C63 C68 -101.4(3)
C69 P2 C63 C68 9.7(3)
Au2 P2 C63 C68 134.9(2)
C20 P1 C32 C33 97.9(3)
C26 P1 C32 C33 -12.4(3)
Au1 P1 C32 C33 -138.1(2)
C20 P1 C32 C37 -83.4(2)
C26 P1 C32 C37 166.3(2)
Au1 P1 C32 C37 40.7(2)
C28 C27 C26 C31 0.4(4)
C28 C27 C26 P1 -179.5(2)
C32 P1 C26 C31 -91.6(2)
C20 P1 C26 C31 157.5(2)
Au1 P1 C26 C31 30.7(2)
C32 P1 C26 C27 88.3(3)
C20 P1 C26 C27 -22.6(3)
Au1 P1 C26 C27 -149.4(2)
C64 C63 C68 C67 -1.1(4)
P2 C63 C68 C67 179.9(2)
N5 N4 C38 C39 -0.7(3)
C50 N4 C38 C39 -176.9(4)
N5 N4 C38 Au2 -178.8(2)
C50 N4 C38 Au2 4.9(5)
P2 Au2 C38 N4 -156(3)
P2 Au2 C38 C39 26(3)
C63 P2 C57 C62 28.1(3)
C69 P2 C57 C62 -85.3(3)
Au2 P2 C57 C62 148.9(2)
C63 P2 C57 C58 -153.9(2)
C69 P2 C57 C58 92.8(3)
Au2 P2 C57 C58 -33.0(3)
C38 N4 N5 N6 0.9(3)
C50 N4 N5 N6 177.8(3)
C12 Fe1 C6 C7 -84.0(2)
C8 Fe1 C6 C7 -47.9(3)
C4 Fe1 C6 C7 81.2(2)
C3 Fe1 C6 C7 37.42(18)
C5 Fe1 C6 C7 118.9(3)
C11 Fe1 C6 C7 -127.4(2)
C9 Fe1 C6 C7 162.2(6)
C10 Fe1 C6 C7 -166.5(2)
C12 Fe1 C6 C5 157.1(2)
C8 Fe1 C6 C5 -166.7(2)
C7 Fe1 C6 C5 -118.9(3)
C4 Fe1 C6 C5 -37.66(17)
C3 Fe1 C6 C5 -81.47(19)
C11 Fe1 C6 C5 113.7(2)
C9 Fe1 C6 C5 43.3(7)
C10 Fe1 C6 C5 74.7(2)
C12 Fe1 C4 C3 32.9(6)
C8 Fe1 C4 C3 68.3(2)
C6 Fe1 C4 C3 -82.28(18)
C7 Fe1 C4 C3 -38.44(16)
C5 Fe1 C4 C3 -119.9(2)
C11 Fe1 C4 C3 -171.9(3)
C9 Fe1 C4 C3 109.61(18)
C10 Fe1 C4 C3 152.27(17)
C12 Fe1 C4 C5 152.8(5)
C8 Fe1 C4 C5 -171.82(19)
C6 Fe1 C4 C5 37.60(18)
C7 Fe1 C4 C5 81.44(19)
C3 Fe1 C4 C5 119.9(2)
C11 Fe1 C4 C5 -52.0(3)
C9 Fe1 C4 C5 -130.52(19)
C10 Fe1 C4 C5 -87.9(2)
C25 C20 C21 C22 -1.1(4)
P1 C20 C21 C22 174.8(2)
C27 C26 C31 C30 -0.7(4)
P1 C26 C31 C30 179.2(2)
C68 C63 C64 C65 2.1(4)
P2 C63 C64 C65 -178.8(2)
N1 C13 C14 C15 98.3(3)
N1 C13 C14 C19 -77.9(3)
C58 C57 C62 C61 -1.1(4)
P2 C57 C62 C61 176.9(2)
C60 C61 C62 C57 0.2(5)
C12 Fe1 C10 C11 -38.2(2)
C8 Fe1 C10 C11 -83.0(2)
C6 Fe1 C10 C11 68.5(3)
C7 Fe1 C10 C11 25.7(7)
C4 Fe1 C10 C11 155.5(2)
C3 Fe1 C10 C11 -164.6(2)
C5 Fe1 C10 C11 111.0(2)
C9 Fe1 C10 C11 -120.6(3)
C12 Fe1 C10 C9 82.4(2)
C8 Fe1 C10 C9 37.6(2)
C6 Fe1 C10 C9 -170.8(2)
C7 Fe1 C10 C9 146.4(5)
C4 Fe1 C10 C9 -83.9(2)
C3 Fe1 C10 C9 -43.9(4)
C5 Fe1 C10 C9 -128.4(2)
C11 Fe1 C10 C9 120.6(3)
N4 N5 N6 C39 -0.6(3)
C5 C6 C7 C3 0.8(3)
Fe1 C6 C7 C3 -58.8(2)
C5 C6 C7 Fe1 59.7(2)
C12 Fe1 C7 C6 112.3(2)
C8 Fe1 C7 C6 155.56(19)
C4 Fe1 C7 C6 -82.1(2)
C3 Fe1 C7 C6 -120.2(3)
C5 Fe1 C7 C6 -37.97(18)
C11 Fe1 C7 C6 73.1(2)
C9 Fe1 C7 C6 -173.1(2)
C10 Fe1 C7 C6 52.4(7)
C12 Fe1 C7 C3 -127.5(2)
C8 Fe1 C7 C3 -84.2(2)
C6 Fe1 C7 C3 120.2(3)
C4 Fe1 C7 C3 38.15(16)
C5 Fe1 C7 C3 82.24(18)
C11 Fe1 C7 C3 -166.65(18)
C9 Fe1 C7 C3 -52.9(3)
C10 Fe1 C7 C3 172.6(5)
C5 C4 C3 C7 0.5(3)
Fe1 C4 C3 C7 59.44(19)
C5 C4 C3 C2 -175.1(2)
Fe1 C4 C3 C2 -116.2(3)
C5 C4 C3 Fe1 -58.9(2)
C6 C7 C3 C4 -0.8(3)
Fe1 C7 C3 C4 -59.64(19)
C6 C7 C3 C2 174.8(3)
Fe1 C7 C3 C2 116.0(3)
C6 C7 C3 Fe1 58.8(2)
C12 Fe1 C3 C4 -170.22(19)
C8 Fe1 C3 C4 -130.03(18)
C6 Fe1 C3 C4 81.28(18)
C7 Fe1 C3 C4 118.4(2)
C5 Fe1 C3 C4 37.45(16)
C11 Fe1 C3 C4 165.1(5)
C9 Fe1 C3 C4 -88.2(2)
C10 Fe1 C3 C4 -58.1(3)
C12 Fe1 C3 C7 71.4(2)
C8 Fe1 C3 C7 111.6(2)
C6 Fe1 C3 C7 -37.07(18)
C4 Fe1 C3 C7 -118.4(2)
C5 Fe1 C3 C7 -80.90(19)
C11 Fe1 C3 C7 46.8(5)
C9 Fe1 C3 C7 153.40(18)
C10 Fe1 C3 C7 -176.5(3)
C12 Fe1 C3 C2 -48.8(3)
C8 Fe1 C3 C2 -8.6(3)
C6 Fe1 C3 C2 -157.3(3)
C7 Fe1 C3 C2 -120.2(3)
C4 Fe1 C3 C2 121.4(3)
C5 Fe1 C3 C2 158.9(3)
C11 Fe1 C3 C2 -73.5(6)
C9 Fe1 C3 C2 33.2(3)
C10 Fe1 C3 C2 63.3(4)
C72 C71 C70 C69 0.6(4)
C56 C51 C52 C53 0.2(5)
C50 C51 C52 C53 174.9(3)
C35 C36 C37 C32 -0.2(4)
C33 C32 C37 C36 -0.1(4)
P1 C32 C37 C36 -178.9(2)
C7 C6 C5 C4 -0.5(3)
Fe1 C6 C5 C4 59.0(2)
C7 C6 C5 Fe1 -59.6(2)
C3 C4 C5 C6 0.0(3)
Fe1 C4 C5 C6 -58.9(2)
C3 C4 C5 Fe1 58.96(18)
C12 Fe1 C5 C6 -46.6(4)
C8 Fe1 C5 C6 149.4(6)
C7 Fe1 C5 C6 37.87(18)
C4 Fe1 C5 C6 119.5(3)
C3 Fe1 C5 C6 82.13(19)
C11 Fe1 C5 C6 -84.8(2)
C9 Fe1 C5 C6 -169.77(19)
C10 Fe1 C5 C6 -128.2(2)
C12 Fe1 C5 C4 -166.1(3)
C8 Fe1 C5 C4 29.9(7)
C6 Fe1 C5 C4 -119.5(3)
C7 Fe1 C5 C4 -81.61(19)
C3 Fe1 C5 C4 -37.36(17)
C11 Fe1 C5 C4 155.72(19)
C9 Fe1 C5 C4 70.7(2)
C10 Fe1 C5 C4 112.3(2)
C67 C66 C65 C64 -1.3(5)
C63 C64 C65 C66 -0.9(4)
C56 C55 C54 C53 0.4(5)
C69 C74 C73 C72 0.2(5)
C62 C57 C58 C59 1.2(4)
P2 C57 C58 C59 -176.9(2)
C19 C14 C15 C16 -0.2(4)
C13 C14 C15 C16 -176.5(3)
C17 C16 C15 C14 -0.2(4)
C21 C20 C25 C24 1.0(4)
P1 C20 C25 C24 -174.7(2)
C23 C24 C25 C20 -0.1(5)
C37 C36 C35 C34 0.6(5)
C20 C21 C22 C23 0.4(5)
C55 C54 C53 C52 -0.9(5)
C51 C52 C53 C54 0.6(5)
C62 C61 C60 C59 0.6(5)
C73 C74 C69 C70 -0.5(4)
C73 C74 C69 P2 178.5(2)
C71 C70 C69 C74 0.1(4)
C71 C70 C69 P2 -178.9(2)
C63 P2 C69 C74 109.6(2)
C57 P2 C69 C74 -139.0(2)
Au2 P2 C69 C74 -13.1(3)
C63 P2 C69 C70 -71.4(3)
C57 P2 C69 C70 40.0(3)
Au2 P2 C69 C70 166.0(2)
C26 C31 C30 C29 0.6(4)
C37 C32 C33 C34 -0.1(5)
P1 C32 C33 C34 178.7(3)
C31 C30 C29 C28 -0.1(4)
C11 C10 C9 C8 -0.3(4)
Fe1 C10 C9 C8 -59.0(2)
C11 C10 C9 Fe1 58.6(2)
C12 Fe1 C9 C8 38.8(2)
C6 Fe1 C9 C8 157.1(6)
C7 Fe1 C9 C8 -46.3(3)
C4 Fe1 C9 C8 -126.0(2)
C3 Fe1 C9 C8 -82.3(2)
C5 Fe1 C9 C8 -166.8(2)
C11 Fe1 C9 C8 82.7(2)
C10 Fe1 C9 C8 119.3(3)
C12 Fe1 C9 C10 -80.5(2)
C8 Fe1 C9 C10 -119.3(3)
C6 Fe1 C9 C10 37.9(7)
C7 Fe1 C9 C10 -165.6(2)
C4 Fe1 C9 C10 114.7(2)
C3 Fe1 C9 C10 158.4(2)
C5 Fe1 C9 C10 73.9(3)
C11 Fe1 C9 C10 -36.5(2)
C8 Fe1 C12 C11 118.8(3)
C6 Fe1 C12 C11 -87.9(2)
C7 Fe1 C12 C11 -130.4(2)
C4 Fe1 C12 C11 163.0(5)
C3 Fe1 C12 C11 -170.82(19)
C5 Fe1 C12 C11 -55.7(4)
C9 Fe1 C12 C11 80.9(2)
C10 Fe1 C12 C11 37.5(2)
C6 Fe1 C12 C8 153.3(2)
C7 Fe1 C12 C8 110.8(2)
C4 Fe1 C12 C8 44.2(6)
C3 Fe1 C12 C8 70.4(3)
C5 Fe1 C12 C8 -174.6(3)
C11 Fe1 C12 C8 -118.8(3)
C9 Fe1 C12 C8 -37.9(2)
C10 Fe1 C12 C8 -81.3(2)
C61 C60 C59 C58 -0.5(5)
C57 C58 C59 C60 -0.4(5)
C10 C9 C8 C12 0.1(3)
Fe1 C9 C8 C12 -59.6(2)
C10 C9 C8 Fe1 59.7(2)
C11 C12 C8 C9 0.1(4)
Fe1 C12 C8 C9 60.5(2)
C11 C12 C8 Fe1 -60.4(2)
C12 Fe1 C8 C9 -118.2(3)
C6 Fe1 C8 C9 -171.2(2)
C7 Fe1 C8 C9 156.29(19)
C4 Fe1 C8 C9 74.5(2)
C3 Fe1 C8 C9 113.5(2)
C5 Fe1 C8 C9 50.2(7)
C11 Fe1 C8 C9 -80.5(2)
C10 Fe1 C8 C9 -37.4(2)
C6 Fe1 C8 C12 -53.0(4)
C7 Fe1 C8 C12 -85.5(2)
C4 Fe1 C8 C12 -167.3(2)
C3 Fe1 C8 C12 -128.2(2)
C5 Fe1 C8 C12 168.5(5)
C11 Fe1 C8 C12 37.8(2)
C9 Fe1 C8 C12 118.2(3)
C10 Fe1 C8 C12 80.8(2)
C15 C14 C19 C18 0.6(4)
C13 C14 C19 C18 176.8(3)
C9 C10 C11 C12 0.4(4)
Fe1 C10 C11 C12 59.0(2)
C9 C10 C11 Fe1 -58.6(2)
C8 C12 C11 C10 -0.3(4)
Fe1 C12 C11 C10 -60.0(2)
C8 C12 C11 Fe1 59.8(2)
C12 Fe1 C11 C10 118.7(3)
C8 Fe1 C11 C10 80.3(2)
C6 Fe1 C11 C10 -131.7(2)
C7 Fe1 C11 C10 -172.87(19)
C4 Fe1 C11 C10 -52.0(4)
C3 Fe1 C11 C10 149.6(4)
C5 Fe1 C11 C10 -88.3(2)
C9 Fe1 C11 C10 36.7(2)
C8 Fe1 C11 C12 -38.3(2)
C6 Fe1 C11 C12 109.6(2)
C7 Fe1 C11 C12 68.5(3)
C4 Fe1 C11 C12 -170.7(3)
C3 Fe1 C11 C12 31.0(6)
C5 Fe1 C11 C12 153.0(2)
C9 Fe1 C11 C12 -81.9(2)
C10 Fe1 C11 C12 -118.7(3)
C65 C66 C67 C68 2.3(4)
C63 C68 C67 C66 -1.1(4)
C32 C33 C34 C35 0.4(5)
C36 C35 C34 C33 -0.7(5)
C70 C71 C72 C73 -0.9(4)
C74 C73 C72 C71 0.5(5)
C14 C19 C18 C17 -0.4(5)
C19 C18 C17 C16 0.0(5)
C15 C16 C17 C18 0.4(5)
C25 C24 C23 C22 -0.6(5)
C21 C22 C23 C24 0.5(5)
C14 C13 N1 C1 94.1(3)
C14 C13 N1 N2 -75.1(3)
C1 N1 N2 N3 0.3(3)
C13 N1 N2 N3 171.1(2)
N1 N2 N3 C2 -0.5(3)
N2 N1 C1 C2 0.0(3)
C13 N1 C1 C2 -169.8(3)
N2 N1 C1 Au1 177.75(18)
C13 N1 C1 Au1 8.0(4)
P1 Au1 C1 N1 -164.2(9)
P1 Au1 C1 C2 12.8(13)
C30 C29 C28 C27 -0.2(4)
C26 C27 C28 C29 0.0(4)
N2 N3 C2 C1 0.5(3)
N2 N3 C2 C3 -175.6(2)
N1 C1 C2 N3 -0.3(3)
Au1 C1 C2 N3 -177.8(2)
N1 C1 C2 C3 175.4(3)
Au1 C1 C2 C3 -2.2(4)
C4 C3 C2 N3 -167.9(3)
C7 C3 C2 N3 17.3(4)
Fe1 C3 C2 N3 104.2(3)
C4 C3 C2 C1 16.9(4)
C7 C3 C2 C1 -157.9(3)
Fe1 C3 C2 C1 -71.0(4)
C42 C43 C44 C40 0.5(4)
Fe2 C43 C44 C40 -59.5(2)
C42 C43 C44 Fe2 60.0(3)
C54 C55 C56 C51 0.4(5)
C52 C51 C56 C55 -0.7(5)
C50 C51 C56 C55 -175.4(3)
C43 C44 C40 C41 -0.5(4)
Fe2 C44 C40 C41 -59.2(2)
C43 C44 C40 C39 -179.4(3)
Fe2 C44 C40 C39 121.9(3)
C43 C44 C40 Fe2 58.7(2)
C42 C41 C40 C44 0.2(4)
Fe2 C41 C40 C44 59.2(2)
C42 C41 C40 C39 179.2(3)
Fe2 C41 C40 C39 -121.8(3)
C42 C41 C40 Fe2 -59.0(3)
N5 N6 C39 C38 0.2(3)
N5 N6 C39 C40 -179.6(3)
N4 C38 C39 N6 0.3(3)
Au2 C38 C39 N6 178.4(2)
N4 C38 C39 C40 -179.9(3)
Au2 C38 C39 C40 -1.7(5)
C44 C40 C39 N6 157.1(3)
C41 C40 C39 N6 -21.6(5)
Fe2 C40 C39 N6 -111.4(3)
C44 C40 C39 C38 -22.7(5)
C41 C40 C39 C38 158.6(3)
Fe2 C40 C39 C38 68.8(4)
C38 N4 C50 C51 -14.6(6)
N5 N4 C50 C51 169.3(3)
C52 C51 C50 N4 91.2(5)
C56 C51 C50 N4 -94.3(5)
C44 C43 C42 C41 -0.4(5)
Fe2 C43 C42 C41 59.6(3)
C44 C43 C42 Fe2 -60.0(2)
C40 C41 C42 C43 0.1(5)
Fe2 C41 C42 C43 -59.2(3)
C40 C41 C42 Fe2 59.3(3)
C47 C48 C49 C45 0.2(5)
Fe2 C48 C49 C45 59.7(3)
C47 C48 C49 Fe2 -59.5(4)
C48 C49 Fe2 C46 79.4(3)
C45 C49 Fe2 C46 -38.0(3)
C48 C49 Fe2 C45 117.4(5)
C48 C49 Fe2 C43 -94.8(3)
C45 C49 Fe2 C43 147.8(4)
C48 C49 Fe2 C47 36.7(3)
C45 C49 Fe2 C47 -80.7(4)
C48 C49 Fe2 C42 -53.7(4)
C45 C49 Fe2 C42 -171.1(4)
C48 C49 Fe2 C41 98(3)
C45 C49 Fe2 C41 -20(3)
C48 C49 Fe2 C44 -140.3(3)
C45 C49 Fe2 C44 102.3(4)
C45 C49 Fe2 C48 -117.4(5)
C48 C49 Fe2 C40 178.0(2)
C45 C49 Fe2 C40 60.7(4)
C42 C43 Fe2 C46 19.2(18)
C44 C43 Fe2 C46 138.4(17)
C42 C43 Fe2 C45 -176.0(4)
C44 C43 Fe2 C45 -56.8(5)
C42 C43 Fe2 C49 143.2(3)
C44 C43 Fe2 C49 -97.6(3)
C42 C43 Fe2 C47 60.6(4)
C44 C43 Fe2 C47 179.8(3)
C44 C43 Fe2 C42 119.2(3)
C42 C43 Fe2 C41 -37.9(2)
C44 C43 Fe2 C41 81.3(2)
C42 C43 Fe2 C44 -119.2(3)
C42 C43 Fe2 C48 99.1(3)
C44 C43 Fe2 C48 -141.7(2)
C42 C43 Fe2 C40 -81.7(3)
C44 C43 Fe2 C40 37.46(19)
C43 C42 Fe2 C46 -177.1(3)
C41 C42 Fe2 C46 64.2(4)
C43 C42 Fe2 C45 164.0(13)
C41 C42 Fe2 C45 45.2(15)
C43 C42 Fe2 C49 -64.7(4)
C41 C42 Fe2 C49 176.6(3)
C41 C42 Fe2 C43 -118.7(4)
C43 C42 Fe2 C47 -140.4(3)
C41 C42 Fe2 C47 100.9(3)
C43 C42 Fe2 C41 118.7(4)
C43 C42 Fe2 C44 37.9(2)
C41 C42 Fe2 C44 -80.9(3)
C43 C42 Fe2 C48 -98.9(3)
C41 C42 Fe2 C48 142.3(2)
C43 C42 Fe2 C40 81.6(2)
C41 C42 Fe2 C40 -37.1(2)
C42 C41 Fe2 C46 -136.3(3)
C40 C41 Fe2 C46 103.4(3)
C42 C41 Fe2 C45 -172.2(4)
C40 C41 Fe2 C45 67.5(4)
C42 C41 Fe2 C49 -154(3)
C40 C41 Fe2 C49 86(3)
C42 C41 Fe2 C43 38.0(2)
C40 C41 Fe2 C43 -82.3(2)
C42 C41 Fe2 C47 -94.8(3)
C40 C41 Fe2 C47 144.9(2)
C40 C41 Fe2 C42 -120.3(3)
C42 C41 Fe2 C44 82.2(3)
C40 C41 Fe2 C44 -38.08(19)
C42 C41 Fe2 C48 -61.9(4)
C40 C41 Fe2 C48 177.8(2)
C42 C41 Fe2 C40 120.3(3)
C43 C44 Fe2 C46 -172.8(4)
C40 C44 Fe2 C46 -53.3(5)
C43 C44 Fe2 C45 149.5(4)
C40 C44 Fe2 C45 -91.1(4)
C43 C44 Fe2 C49 102.8(3)
C40 C44 Fe2 C49 -137.7(3)
C40 C44 Fe2 C43 119.5(3)
C43 C44 Fe2 C47 -2(4)
C40 C44 Fe2 C47 117(4)
C43 C44 Fe2 C42 -37.6(2)
C40 C44 Fe2 C42 81.8(2)
C43 C44 Fe2 C41 -81.4(2)
C40 C44 Fe2 C41 38.13(18)
C43 C44 Fe2 C48 63.0(3)
C40 C44 Fe2 C48 -177.5(2)
C43 C44 Fe2 C40 -119.5(3)
C47 C48 Fe2 C46 36.4(4)
C49 C48 Fe2 C46 -82.5(4)
C47 C48 Fe2 C45 79.2(5)
C49 C48 Fe2 C45 -39.8(4)
C47 C48 Fe2 C49 119.0(5)
C47 C48 Fe2 C43 -136.6(3)
C49 C48 Fe2 C43 104.4(4)
C49 C48 Fe2 C47 -119.0(5)
C47 C48 Fe2 C42 -92.3(3)
C49 C48 Fe2 C42 148.7(4)
C47 C48 Fe2 C41 -53.8(4)
C49 C48 Fe2 C41 -172.8(4)
C47 C48 Fe2 C44 -175.9(3)
C49 C48 Fe2 C44 65.1(4)
C47 C48 Fe2 C40 72(5)
C49 C48 Fe2 C40 -47(5)
C44 C40 Fe2 C46 149.2(3)
C41 C40 Fe2 C46 -92.4(3)
C39 C40 Fe2 C46 27.0(4)
C44 C40 Fe2 C45 106.9(4)
C41 C40 Fe2 C45 -134.7(4)
C39 C40 Fe2 C45 -15.3(5)
C44 C40 Fe2 C49 68.5(4)
C41 C40 Fe2 C49 -173.0(4)
C39 C40 Fe2 C49 -53.7(4)
C44 C40 Fe2 C43 -37.70(19)
C41 C40 Fe2 C43 80.8(2)
C39 C40 Fe2 C43 -159.9(3)
C44 C40 Fe2 C47 -176.0(3)
C41 C40 Fe2 C47 -57.5(4)
C39 C40 Fe2 C47 61.8(4)
C44 C40 Fe2 C42 -81.5(2)
C41 C40 Fe2 C42 37.0(2)
C39 C40 Fe2 C42 156.3(3)
C44 C40 Fe2 C41 -118.5(3)
C39 C40 Fe2 C41 119.4(4)
C41 C40 Fe2 C44 118.5(3)
C39 C40 Fe2 C44 -122.2(3)
C44 C40 Fe2 C48 114(5)
C41 C40 Fe2 C48 -127(5)
C39 C40 Fe2 C48 -8(5)
C45 Fe2 C46 C47 -120.4(6)
C49 Fe2 C46 C47 -79.9(4)
C43 Fe2 C46 C47 46.5(19)
C42 Fe2 C46 C47 63.6(5)
C41 Fe2 C46 C47 101.6(4)
C44 Fe2 C46 C47 179.3(3)
C48 Fe2 C46 C47 -36.2(4)
C40 Fe2 C46 C47 144.9(3)
C49 Fe2 C46 C45 40.5(4)
C43 Fe2 C46 C45 167.0(16)
C47 Fe2 C46 C45 120.4(6)
C42 Fe2 C46 C45 -176.0(4)
C41 Fe2 C46 C45 -138.0(4)
C44 Fe2 C46 C45 -60.3(6)
C48 Fe2 C46 C45 84.2(4)
C40 Fe2 C46 C45 -94.7(4)
C47 C46 C45 C49 0.4(6)
Fe2 C46 C45 C49 -60.5(3)
C47 C46 C45 Fe2 60.9(4)
C48 C49 C45 C46 -0.4(5)
Fe2 C49 C45 C46 60.9(4)
C48 C49 C45 Fe2 -61.2(3)
C49 Fe2 C45 C46 -116.4(4)
C43 Fe2 C45 C46 -177.3(3)
C47 Fe2 C45 C46 -36.3(3)
C42 Fe2 C45 C46 21.9(16)
C41 Fe2 C45 C46 61.5(4)
C44 Fe2 C45 C46 145.1(3)
C48 Fe2 C45 C46 -78.4(3)
C40 Fe2 C45 C46 101.3(3)
C46 Fe2 C45 C49 116.4(4)
C43 Fe2 C45 C49 -61.0(4)
C47 Fe2 C45 C49 80.0(3)
C42 Fe2 C45 C49 138.3(15)
C41 Fe2 C45 C49 177.9(3)
C44 Fe2 C45 C49 -98.5(3)
C48 Fe2 C45 C49 37.9(3)
C40 Fe2 C45 C49 -142.3(3)
C45 C46 C47 C48 -0.2(7)
Fe2 C46 C47 C48 60.1(4)
C45 C46 C47 Fe2 -60.4(4)
C49 C48 C47 C46 0.0(6)
Fe2 C48 C47 C46 -58.9(4)
C49 C48 C47 Fe2 58.9(3)
C45 Fe2 C47 C46 36.6(5)
C49 Fe2 C47 C46 82.6(5)
C43 Fe2 C47 C46 -173.2(4)
C42 Fe2 C47 C46 -136.3(4)
C41 Fe2 C47 C46 -93.1(5)
C44 Fe2 C47 C46 -171(3)
C48 Fe2 C47 C46 120.5(6)
C40 Fe2 C47 C46 -56.9(5)
C46 Fe2 C47 C48 -120.5(6)
C45 Fe2 C47 C48 -83.9(5)
C49 Fe2 C47 C48 -37.9(4)
C43 Fe2 C47 C48 66.3(4)
C42 Fe2 C47 C48 103.2(3)
C41 Fe2 C47 C48 146.4(3)
C44 Fe2 C47 C48 68(4)
C40 Fe2 C47 C48 -177.4(2)
